data_7153677
loop_
_publ_author_name
'Ozeryanskii, Valery A.'
'Pozharskii, Alexander F.'
'Antonov, Alexander S.'
'Filarowski, Alexander'

_publ_section_title
;
 Out-Basicity of 1,8-bis(dimethylamino)naphthalene: the experimental and
 theoretical challenge.
;
_journal_issue 15
_journal_name_full 'Organic &amp; biomolecular chemistry'
_journal_page_first 2360
_journal_page_last 2369
_journal_paper_doi 10.1039/c3ob41986j
_journal_volume 12
_journal_year 2014
_chemical_formula_moiety 'C29 H33 N3 O'
_chemical_formula_sum 'C29 H33 N3 O'
_chemical_formula_weight 439.58
_chemical_name_systematic
; 
 ? 
;
_space_group_IT_number 61
_symmetry_cell_setting orthorhombic
_symmetry_space_group_name_Hall '-P 2ac 2ab'
_symmetry_space_group_name_H-M 'P b c a'
_atom_sites_solution_hydrogens geom
_atom_sites_solution_primary direct
_atom_sites_solution_secondary difmap
_audit_creation_method SHELXL-97
_cell_angle_alpha 90.00
_cell_angle_beta 90.00
_cell_angle_gamma 90.00
_cell_formula_units_Z 8
_cell_length_a 13.8234(14)
_cell_length_b 14.4667(14)
_cell_length_c 24.486(2)
_cell_measurement_reflns_used 158
_cell_measurement_temperature 120(2)
_cell_measurement_theta_max 26
_cell_measurement_theta_min 3
_cell_volume 4896.7(8)
_computing_cell_refinement 'SAINTPlus (Bruker, 1998a)'
_computing_data_collection 'SMART (Bruker, 1998b)'
_computing_data_reduction 'SAINTPlus (Bruker, 1998a)'
_computing_molecular_graphics 'SHELXTL ver. 5.1 (Sheldrick, 1998b)'
_computing_publication_material 'SHELXTL ver. 5.1 (Sheldrick, 1998b)'
_computing_structure_refinement 'SHELXTL ver. 5.1 (Sheldrick, 1998b)'
_computing_structure_solution 'SHELXTL ver. 5.1 (Sheldrick, 1998b)'
_diffrn_ambient_temperature 120(2)
_diffrn_measured_fraction_theta_full 0.993
_diffrn_measured_fraction_theta_max 0.993
_diffrn_measurement_device_type 'Bruker SMART 1000 CCD area detector'
_diffrn_measurement_method 'phi and omega scans'
_diffrn_radiation_monochromator graphite
_diffrn_radiation_source 'fine-focus sealed tube'
_diffrn_radiation_type MoK\a
_diffrn_radiation_wavelength 0.71073
_diffrn_reflns_av_R_equivalents 0.0810
_diffrn_reflns_av_sigmaI/netI 0.0513
_diffrn_reflns_limit_h_max 17
_diffrn_reflns_limit_h_min -17
_diffrn_reflns_limit_k_max 17
_diffrn_reflns_limit_k_min -17
_diffrn_reflns_limit_l_max 30
_diffrn_reflns_limit_l_min -30
_diffrn_reflns_number 39680
_diffrn_reflns_theta_full 26.00
_diffrn_reflns_theta_max 26.00
_diffrn_reflns_theta_min 1.66
_exptl_absorpt_coefficient_mu 0.073
_exptl_absorpt_correction_T_max 0.965
_exptl_absorpt_correction_T_min 0.925
_exptl_absorpt_correction_type multi-scan
_exptl_absorpt_process_details 'SADABS (Sheldrick, 1998a)'
_exptl_crystal_colour colorless
_exptl_crystal_density_diffrn 1.193
_exptl_crystal_density_method 'not measured'
_exptl_crystal_description plate
_exptl_crystal_F_000 1888
_exptl_crystal_size_max 0.55
_exptl_crystal_size_mid 0.40
_exptl_crystal_size_min 0.35
_refine_diff_density_max 0.199
_refine_diff_density_min -0.208
_refine_diff_density_rms 0.044
_refine_ls_extinction_method none
_refine_ls_goodness_of_fit_ref 1.023
_refine_ls_hydrogen_treatment constr
_refine_ls_matrix_type full
_refine_ls_number_parameters 304
_refine_ls_number_reflns 4770
_refine_ls_number_restraints 0
_refine_ls_restrained_S_all 1.023
_refine_ls_R_factor_all 0.0982
_refine_ls_R_factor_gt 0.0495
_refine_ls_shift/su_max 0.001
_refine_ls_shift/su_mean 0.000
_refine_ls_structure_factor_coef Fsqd
_refine_ls_weighting_details 'calc w=1/[\s^2^(Fo^2^)+(0.0356P)^2^+3.2620P] where P=(Fo^2^+2Fc^2^)/3'
_refine_ls_weighting_scheme calc
_refine_ls_wR_factor_gt 0.1019
_refine_ls_wR_factor_ref 0.1239
_reflns_number_gt 2860
_reflns_number_total 4770
_reflns_threshold_expression I>2\s(I)
_cod_data_source_file c3ob41986j.txt
_cod_data_source_block za
_cod_depositor_comments
;
The following automatic conversions were performed:

'_symmetry_cell_setting' value 'Orthorhombic' changed to
'orthorhombic' according to
/usr/data/users/saulius/crontab/automatic-downloads/current/RSC/lib/dictionaries/cif_core.dic
dictionary named 'cif_core.dic' version 2.4.2 from 2011-04-26.

Automatic conversion script
Id: cif_fix_values 2281 2013-09-26 08:29:07Z andrius 
;
_cod_original_cell_volume 4896.6(8)
_cod_database_code 7153677

loop_
_symmetry_equiv_pos_as_xyz
'x, y, z'
'-x+1/2, -y, z+1/2'
'-x, y+1/2, -z+1/2'
'x+1/2, -y+1/2, -z'
'-x, -y, -z'
'x-1/2, y, -z-1/2'
'x, -y-1/2, z-1/2'
'-x-1/2, y-1/2, z'

loop_
_atom_site_label
_atom_site_type_symbol
_atom_site_fract_x
_atom_site_fract_y
_atom_site_fract_z
_atom_site_U_iso_or_equiv
_atom_site_adp_type
_atom_site_occupancy
_atom_site_symmetry_multiplicity
_atom_site_calc_flag
_atom_site_refinement_flags
O1 O 0.29461(10) 0.17951(10) 0.63930(6) 0.0342(4) Uani 1 1 d .
H1O H 0.2630 0.1230 0.6443 0.041 Uiso 1 1 d R
N1 N 0.48458(13) 0.16834(12) 0.56667(8) 0.0339(5) Uani 1 1 d .
N2 N 0.53985(14) 0.30404(13) 0.48796(8) 0.0367(5) Uani 1 1 d .
N3 N 0.25864(14) 0.00026(13) 0.65437(8) 0.0381(5) Uani 1 1 d .
C1 C 0.49243(15) 0.24566(15) 0.60205(9) 0.0295(5) Uani 1 1 d .
C2 C 0.45013(15) 0.24374(14) 0.65376(9) 0.0281(5) Uani 1 1 d .
C3 C 0.47394(15) 0.31382(15) 0.69185(9) 0.0309(5) Uani 1 1 d .
H3A H 0.4410 0.3163 0.7249 0.037 Uiso 1 1 calc R
C4 C 0.54388(16) 0.37780(15) 0.68122(9) 0.0321(5) Uani 1 1 d .
H4A H 0.5614 0.4198 0.7082 0.038 Uiso 1 1 calc R
C5 C 0.58973(15) 0.38117(14) 0.63023(9) 0.0302(5) Uani 1 1 d .
C6 C 0.67018(16) 0.44017(15) 0.62061(10) 0.0364(6) Uani 1 1 d .
H6A H 0.6939 0.4769 0.6488 0.044 Uiso 1 1 calc R
C7 C 0.71259(17) 0.44328(17) 0.57084(11) 0.0415(6) Uani 1 1 d .
H7A H 0.7693 0.4768 0.5659 0.050 Uiso 1 1 calc R
C8 C 0.67099(17) 0.39581(16) 0.52647(10) 0.0400(6) Uani 1 1 d .
H8A H 0.6976 0.4028 0.4918 0.048 Uiso 1 1 calc R
C9 C 0.59178(16) 0.33935(15) 0.53326(9) 0.0334(5) Uani 1 1 d .
C10 C 0.55651(15) 0.32121(14) 0.58776(9) 0.0296(5) Uani 1 1 d .
C11 C 0.39969(18) 0.14464(17) 0.53590(10) 0.0441(6) Uani 1 1 d .
H11A H 0.3475 0.1848 0.5461 0.066 Uiso 1 1 calc R
H11B H 0.3821 0.0817 0.5434 0.066 Uiso 1 1 calc R
H11C H 0.4128 0.1515 0.4976 0.066 Uiso 1 1 calc R
C12 C 0.57219(17) 0.12486(17) 0.54689(10) 0.0418(6) Uani 1 1 d .
H12A H 0.6261 0.1448 0.5686 0.063 Uiso 1 1 calc R
H12B H 0.5827 0.1420 0.5095 0.063 Uiso 1 1 calc R
H12C H 0.5659 0.0589 0.5495 0.063 Uiso 1 1 calc R
C13 C 0.44311(18) 0.34456(19) 0.48296(10) 0.0460(6) Uani 1 1 d .
H13A H 0.4114 0.3431 0.5178 0.069 Uiso 1 1 calc R
H13B H 0.4060 0.3097 0.4570 0.069 Uiso 1 1 calc R
H13C H 0.4486 0.4074 0.4708 0.069 Uiso 1 1 calc R
C14 C 0.58959(19) 0.30586(19) 0.43579(10) 0.0482(7) Uani 1 1 d .
H14A H 0.6521 0.2777 0.4396 0.072 Uiso 1 1 calc R
H14B H 0.5972 0.3687 0.4240 0.072 Uiso 1 1 calc R
H14C H 0.5524 0.2724 0.4092 0.072 Uiso 1 1 calc R
C15 C 0.37913(15) 0.16619(14) 0.67133(9) 0.0293(5) Uani 1 1 d .
C16 C 0.42204(16) 0.06812(14) 0.66389(9) 0.0292(5) Uani 1 1 d .
C17 C 0.36301(17) -0.01002(15) 0.65753(9) 0.0330(5) Uani 1 1 d .
C18 C 0.40528(18) -0.09797(15) 0.65548(10) 0.0398(6) Uani 1 1 d .
H18A H 0.3661 -0.1496 0.6505 0.048 Uiso 1 1 calc R
C19 C 0.50322(18) -0.10940(16) 0.66062(10) 0.0417(6) Uani 1 1 d .
H19A H 0.5300 -0.1683 0.6593 0.050 Uiso 1 1 calc R
C20 C 0.56198(18) -0.03336(16) 0.66769(9) 0.0390(6) Uani 1 1 d .
H20A H 0.6285 -0.0407 0.6713 0.047 Uiso 1 1 calc R
C21 C 0.52128(16) 0.05415(15) 0.66933(9) 0.0344(5) Uani 1 1 d .
H21A H 0.5614 0.1051 0.6742 0.041 Uiso 1 1 calc R
C22 C 0.21351(19) -0.05595(18) 0.61123(11) 0.0481(7) Uani 1 1 d .
H22A H 0.2457 -0.0446 0.5771 0.072 Uiso 1 1 calc R
H22B H 0.1464 -0.0397 0.6080 0.072 Uiso 1 1 calc R
H22C H 0.2190 -0.1202 0.6204 0.072 Uiso 1 1 calc R
C23 C 0.21335(18) -0.01892(17) 0.70754(11) 0.0461(7) Uani 1 1 d .
H23A H 0.2437 0.0181 0.7352 0.069 Uiso 1 1 calc R
H23B H 0.2211 -0.0832 0.7163 0.069 Uiso 1 1 calc R
H23C H 0.1457 -0.0043 0.7058 0.069 Uiso 1 1 calc R
C24 C 0.35257(16) 0.17468(14) 0.73253(9) 0.0307(5) Uani 1 1 d .
C25 C 0.41426(17) 0.14431(15) 0.77397(9) 0.0348(5) Uani 1 1 d .
H25A H 0.4738 0.1187 0.7648 0.042 Uiso 1 1 calc R
C26 C 0.38877(18) 0.15146(16) 0.82828(10) 0.0405(6) Uani 1 1 d .
H26A H 0.4308 0.1304 0.8552 0.049 Uiso 1 1 calc R
C27 C 0.30086(19) 0.18993(17) 0.84275(10) 0.0444(6) Uani 1 1 d .
H27A H 0.2836 0.1951 0.8793 0.053 Uiso 1 1 calc R
C28 C 0.23912(18) 0.22045(16) 0.80251(11) 0.0426(6) Uani 1 1 d .
H28A H 0.1798 0.2462 0.8120 0.051 Uiso 1 1 calc R
C29 C 0.26449(16) 0.21316(15) 0.74791(10) 0.0365(6) Uani 1 1 d .
H29A H 0.2221 0.2343 0.7212 0.044 Uiso 1 1 calc R

loop_
_atom_site_aniso_label
_atom_site_aniso_U_11
_atom_site_aniso_U_22
_atom_site_aniso_U_33
_atom_site_aniso_U_23
_atom_site_aniso_U_13
_atom_site_aniso_U_12
O1 0.0321(8) 0.0242(8) 0.0464(10) 0.0050(7) -0.0055(7) -0.0021(7)
N1 0.0358(11) 0.0252(10) 0.0407(11) -0.0055(8) -0.0029(9) -0.0014(8)
N2 0.0393(11) 0.0336(11) 0.0371(11) -0.0003(9) 0.0021(9) -0.0005(9)
N3 0.0356(11) 0.0277(10) 0.0510(12) 0.0004(9) -0.0034(10) -0.0061(9)
C1 0.0283(11) 0.0219(11) 0.0383(13) -0.0038(9) -0.0042(10) 0.0021(9)
C2 0.0277(11) 0.0193(11) 0.0373(13) -0.0003(9) -0.0025(10) 0.0010(9)
C3 0.0324(12) 0.0235(11) 0.0367(13) 0.0005(9) 0.0021(10) 0.0024(10)
C4 0.0353(13) 0.0205(11) 0.0404(14) -0.0049(9) -0.0047(11) 0.0009(10)
C5 0.0281(12) 0.0206(11) 0.0418(14) -0.0011(9) -0.0020(10) 0.0029(9)
C6 0.0347(13) 0.0243(12) 0.0503(15) -0.0023(11) -0.0034(11) -0.0021(10)
C7 0.0321(13) 0.0327(13) 0.0596(17) -0.0003(12) 0.0044(12) -0.0090(11)
C8 0.0378(14) 0.0353(14) 0.0468(16) 0.0014(11) 0.0072(12) -0.0006(11)
C9 0.0325(12) 0.0265(12) 0.0411(14) -0.0015(10) 0.0004(10) 0.0023(10)
C10 0.0258(11) 0.0238(11) 0.0393(13) -0.0010(9) -0.0021(10) 0.0018(9)
C11 0.0467(15) 0.0416(15) 0.0439(15) -0.0060(12) -0.0044(12) -0.0077(12)
C12 0.0471(15) 0.0313(13) 0.0471(15) -0.0063(11) 0.0000(12) 0.0044(11)
C13 0.0461(15) 0.0512(17) 0.0405(15) 0.0025(12) -0.0031(12) 0.0023(13)
C14 0.0543(16) 0.0451(16) 0.0452(15) -0.0067(12) 0.0069(13) -0.0030(13)
C15 0.0280(11) 0.0213(11) 0.0384(13) -0.0001(9) -0.0017(10) 0.0006(9)
C16 0.0349(13) 0.0233(11) 0.0295(12) 0.0005(9) 0.0003(10) -0.0001(9)
C17 0.0391(13) 0.0246(12) 0.0355(13) 0.0006(10) -0.0002(10) -0.0018(10)
C18 0.0476(15) 0.0246(12) 0.0473(15) -0.0013(10) -0.0020(12) -0.0032(11)
C19 0.0547(17) 0.0247(12) 0.0458(15) -0.0017(11) -0.0014(12) 0.0077(11)
C20 0.0387(14) 0.0360(14) 0.0424(15) 0.0007(11) -0.0013(11) 0.0096(11)
C21 0.0358(13) 0.0258(12) 0.0415(14) 0.0009(10) -0.0009(11) 0.0004(10)
C22 0.0479(16) 0.0374(15) 0.0591(17) 0.0026(13) -0.0089(13) -0.0114(12)
C23 0.0425(15) 0.0338(14) 0.0619(18) -0.0004(12) 0.0060(13) -0.0068(11)
C24 0.0328(12) 0.0170(10) 0.0425(14) -0.0007(9) 0.0023(10) -0.0030(9)
C25 0.0374(13) 0.0240(12) 0.0428(14) -0.0002(10) 0.0029(11) -0.0008(10)
C26 0.0521(16) 0.0297(13) 0.0398(15) 0.0014(11) -0.0012(12) -0.0074(11)
C27 0.0566(17) 0.0360(14) 0.0407(15) -0.0057(12) 0.0087(13) -0.0114(13)
C28 0.0391(14) 0.0303(13) 0.0584(17) -0.0064(12) 0.0138(13) -0.0029(11)
C29 0.0364(13) 0.0254(12) 0.0476(15) -0.0009(10) 0.0033(11) 0.0019(10)

loop_
_atom_type_symbol
_atom_type_description
_atom_type_scat_dispersion_real
_atom_type_scat_dispersion_imag
_atom_type_scat_source
C C 0.0033 0.0016 'International Tables Vol C Tables 4.2.6.8 and 6.1.1.4'
H H 0.0000 0.0000 'International Tables Vol C Tables 4.2.6.8 and 6.1.1.4'
N N 0.0061 0.0033 'International Tables Vol C Tables 4.2.6.8 and 6.1.1.4'
O O 0.0106 0.0060 'International Tables Vol C Tables 4.2.6.8 and 6.1.1.4'

loop_
_geom_angle_atom_site_label_1
_geom_angle_atom_site_label_2
_geom_angle_atom_site_label_3
_geom_angle
C15 O1 H1O 101.2
C1 N1 C11 124.83(19)
C1 N1 C12 118.85(18)
C11 N1 C12 113.84(18)
C9 N2 C14 116.28(19)
C9 N2 C13 112.57(19)
C14 N2 C13 110.59(19)
C17 N3 C23 110.87(19)
C17 N3 C22 113.76(19)
C23 N3 C22 110.52(19)
C2 C1 N1 120.43(19)
C2 C1 C10 119.35(19)
N1 C1 C10 119.58(19)
C1 C2 C3 119.08(19)
C1 C2 C15 122.09(18)
C3 C2 C15 118.82(19)
C4 C3 C2 121.7(2)
C4 C3 H3A 119.2
C2 C3 H3A 119.2
C3 C4 C5 121.0(2)
C3 C4 H4A 119.5
C5 C4 H4A 119.5
C4 C5 C6 121.5(2)
C4 C5 C10 118.8(2)
C6 C5 C10 119.7(2)
C7 C6 C5 120.5(2)
C7 C6 H6A 119.7
C5 C6 H6A 119.7
C6 C7 C8 120.1(2)
C6 C7 H7A 119.9
C8 C7 H7A 119.9
C9 C8 C7 121.4(2)
C9 C8 H8A 119.3
C7 C8 H8A 119.3
C8 C9 N2 121.5(2)
C8 C9 C10 119.2(2)
N2 C9 C10 119.12(19)
C5 C10 C9 116.95(19)
C5 C10 C1 118.56(19)
C9 C10 C1 124.47(19)
N1 C11 H11A 109.5
N1 C11 H11B 109.5
H11A C11 H11B 109.5
N1 C11 H11C 109.5
H11A C11 H11C 109.5
H11B C11 H11C 109.5
N1 C12 H12A 109.5
N1 C12 H12B 109.5
H12A C12 H12B 109.5
N1 C12 H12C 109.5
H12A C12 H12C 109.5
H12B C12 H12C 109.5
N2 C13 H13A 109.5
N2 C13 H13B 109.5
H13A C13 H13B 109.5
N2 C13 H13C 109.5
H13A C13 H13C 109.5
H13B C13 H13C 109.5
N2 C14 H14A 109.5
N2 C14 H14B 109.5
H14A C14 H14B 109.5
N2 C14 H14C 109.5
H14A C14 H14C 109.5
H14B C14 H14C 109.5
O1 C15 C24 109.20(17)
O1 C15 C16 111.98(17)
C24 C15 C16 106.11(16)
O1 C15 C2 105.61(16)
C24 C15 C2 111.17(17)
C16 C15 C2 112.81(17)
C21 C16 C17 117.8(2)
C21 C16 C15 119.93(19)
C17 C16 C15 121.91(19)
C18 C17 C16 119.6(2)
C18 C17 N3 120.3(2)
C16 C17 N3 120.08(19)
C19 C18 C17 121.2(2)
C19 C18 H18A 119.4
C17 C18 H18A 119.4
C18 C19 C20 119.8(2)
C18 C19 H19A 120.1
C20 C19 H19A 120.1
C19 C20 C21 119.6(2)
C19 C20 H20A 120.2
C21 C20 H20A 120.2
C20 C21 C16 122.0(2)
C20 C21 H21A 119.0
C16 C21 H21A 119.0
N3 C22 H22A 109.5
N3 C22 H22B 109.5
H22A C22 H22B 109.5
N3 C22 H22C 109.5
H22A C22 H22C 109.5
H22B C22 H22C 109.5
N3 C23 H23A 109.5
N3 C23 H23B 109.5
H23A C23 H23B 109.5
N3 C23 H23C 109.5
H23A C23 H23C 109.5
H23B C23 H23C 109.5
C29 C24 C25 117.6(2)
C29 C24 C15 120.1(2)
C25 C24 C15 122.26(19)
C26 C25 C24 121.4(2)
C26 C25 H25A 119.3
C24 C25 H25A 119.3
C25 C26 C27 120.1(2)
C25 C26 H26A 119.9
C27 C26 H26A 119.9
C28 C27 C26 119.4(2)
C28 C27 H27A 120.3
C26 C27 H27A 120.3
C27 C28 C29 120.6(2)
C27 C28 H28A 119.7
C29 C28 H28A 119.7
C28 C29 C24 120.9(2)
C28 C29 H29A 119.6
C24 C29 H29A 119.6

loop_
_geom_bond_atom_site_label_1
_geom_bond_atom_site_label_2
_geom_bond_distance
O1 C15 1.420(2)
O1 H1O 0.9349
N1 C1 1.419(3)
N1 C11 1.436(3)
N1 C12 1.448(3)
N2 C9 1.416(3)
N2 C14 1.451(3)
N2 C13 1.465(3)
N3 C17 1.452(3)
N3 C23 1.471(3)
N3 C22 1.472(3)
C1 C2 1.395(3)
C1 C10 1.450(3)
C2 C3 1.416(3)
C2 C15 1.551(3)
C3 C4 1.363(3)
C3 H3A 0.9300
C4 C5 1.401(3)
C4 H4A 0.9300
C5 C6 1.422(3)
C5 C10 1.430(3)
C6 C7 1.353(3)
C6 H6A 0.9300
C7 C8 1.408(3)
C7 H7A 0.9300
C8 C9 1.376(3)
C8 H8A 0.9300
C9 C10 1.445(3)
C11 H11A 0.9600
C11 H11B 0.9600
C11 H11C 0.9600
C12 H12A 0.9600
C12 H12B 0.9600
C12 H12C 0.9600
C13 H13A 0.9600
C13 H13B 0.9600
C13 H13C 0.9600
C14 H14A 0.9600
C14 H14B 0.9600
C14 H14C 0.9600
C15 C24 1.548(3)
C15 C16 1.548(3)
C16 C21 1.393(3)
C16 C17 1.403(3)
C17 C18 1.401(3)
C18 C19 1.370(3)
C18 H18A 0.9300
C19 C20 1.378(3)
C19 H19A 0.9300
C20 C21 1.386(3)
C20 H20A 0.9300
C21 H21A 0.9300
C22 H22A 0.9600
C22 H22B 0.9600
C22 H22C 0.9600
C23 H23A 0.9600
C23 H23B 0.9600
C23 H23C 0.9600
C24 C29 1.391(3)
C24 C25 1.396(3)
C25 C26 1.379(3)
C25 H25A 0.9300
C26 C27 1.383(3)
C26 H26A 0.9300
C27 C28 1.376(4)
C27 H27A 0.9300
C28 C29 1.386(3)
C28 H28A 0.9300
C29 H29A 0.9300

loop_
_geom_hbond_atom_site_label_D
_geom_hbond_atom_site_label_H
_geom_hbond_atom_site_label_A
_geom_hbond_site_symmetry_A
_geom_hbond_distance_DH
_geom_hbond_distance_HA
_geom_hbond_distance_DA
_geom_hbond_angle_DHA
O1 H1O N3 1_555 0.935 1.794 2.666(4) 154

loop_
_geom_torsion_atom_site_label_1
_geom_torsion_atom_site_label_2
_geom_torsion_atom_site_label_3
_geom_torsion_atom_site_label_4
_geom_torsion
C11 N1 C1 C2 76.9(3)
C12 N1 C1 C2 -122.1(2)
C11 N1 C1 C10 -112.3(2)
C12 N1 C1 C10 48.7(3)
N1 C1 C2 C3 168.30(19)
C10 C1 C2 C3 -2.5(3)
N1 C1 C2 C15 -10.6(3)
C10 C1 C2 C15 178.63(18)
C1 C2 C3 C4 -6.4(3)
C15 C2 C3 C4 172.49(19)
C2 C3 C4 C5 5.2(3)
C3 C4 C5 C6 -172.6(2)
C3 C4 C5 C10 5.1(3)
C4 C5 C6 C7 -179.1(2)
C10 C5 C6 C7 3.2(3)
C5 C6 C7 C8 7.0(3)
C6 C7 C8 C9 -5.5(4)
C7 C8 C9 N2 169.2(2)
C7 C8 C9 C10 -6.2(3)
C14 N2 C9 C8 18.4(3)
C13 N2 C9 C8 -110.7(2)
C14 N2 C9 C10 -166.3(2)
C13 N2 C9 C10 64.7(3)
C4 C5 C10 C9 167.88(19)
C6 C5 C10 C9 -14.4(3)
C4 C5 C10 C1 -13.6(3)
C6 C5 C10 C1 164.1(2)
C8 C9 C10 C5 15.8(3)
N2 C9 C10 C5 -159.71(19)
C8 C9 C10 C1 -162.6(2)
N2 C9 C10 C1 21.9(3)
C2 C1 C10 C5 12.4(3)
N1 C1 C10 C5 -158.52(19)
C2 C1 C10 C9 -169.3(2)
N1 C1 C10 C9 19.8(3)
C1 C2 C15 O1 -68.3(2)
C3 C2 C15 O1 112.9(2)
C1 C2 C15 C24 173.42(19)
C3 C2 C15 C24 -5.4(3)
C1 C2 C15 C16 54.4(3)
C3 C2 C15 C16 -124.5(2)
O1 C15 C16 C21 149.96(19)
C24 C15 C16 C21 -91.0(2)
C2 C15 C16 C21 31.0(3)
O1 C15 C16 C17 -37.0(3)
C24 C15 C16 C17 82.0(2)
C2 C15 C16 C17 -156.0(2)
C21 C16 C17 C18 -1.6(3)
C15 C16 C17 C18 -174.7(2)
C21 C16 C17 N3 177.0(2)
C15 C16 C17 N3 3.9(3)
C23 N3 C17 C18 79.9(3)
C22 N3 C17 C18 -45.4(3)
C23 N3 C17 C16 -98.7(2)
C22 N3 C17 C16 136.0(2)
C16 C17 C18 C19 1.3(4)
N3 C17 C18 C19 -177.3(2)
C17 C18 C19 C20 -0.3(4)
C18 C19 C20 C21 -0.3(4)
C19 C20 C21 C16 -0.1(4)
C17 C16 C21 C20 1.1(3)
C15 C16 C21 C20 174.4(2)
O1 C15 C24 C29 -14.8(3)
C16 C15 C24 C29 -135.7(2)
C2 C15 C24 C29 101.3(2)
O1 C15 C24 C25 164.83(18)
C16 C15 C24 C25 44.0(3)
C2 C15 C24 C25 -79.0(2)
C29 C24 C25 C26 0.4(3)
C15 C24 C25 C26 -179.2(2)
C24 C25 C26 C27 -0.5(3)
C25 C26 C27 C28 0.3(3)
C26 C27 C28 C29 -0.2(3)
C27 C28 C29 C24 0.2(3)
C25 C24 C29 C28 -0.3(3)
C15 C24 C29 C28 179.3(2)
